data_7129888
loop_
_publ_author_name
'Yao, Qinglin'
'Liu, Boxiang'
'Cao, Tongxiang'
'Zhu, Shifa'

_publ_section_title
;
 Migratory Insertion of Copper-Allenylidene from Propargyl Ester
;
_journal_name_full 'Chemical Communications'
_journal_paper_doi 10.1039/D2CC00681B
_journal_year 2022
_chemical_formula_moiety 'C30 H20'
_chemical_formula_sum 'C30 H20'
_chemical_formula_weight 380.46
_space_group_crystal_system monoclinic
_space_group_IT_number 14
_space_group_name_Hall '-P 2ybc'
_space_group_name_H-M_alt 'P 1 21/c 1'
_atom_sites_solution_hydrogens geom
_atom_sites_solution_primary dual
_audit_creation_date 2022-01-01
_audit_creation_method
;
Olex2 1.5-beta
(compiled 2021.12.09 svn.r5202d8cf for OlexSys, GUI svn.r6439)
;
_audit_update_record
;
2022-01-18 deposited with the CCDC.	2022-03-23 downloaded from the CCDC.
;
_cell_angle_alpha 90
_cell_angle_beta 107.975(9)
_cell_angle_gamma 90
_cell_formula_units_Z 4
_cell_length_a 14.7343(13)
_cell_length_b 7.8467(5)
_cell_length_c 18.5969(16)
_cell_measurement_reflns_used 3016
_cell_measurement_temperature 169.99(10)
_cell_measurement_theta_max 28.8650
_cell_measurement_theta_min 2.9740
_cell_volume 2045.1(3)
_computing_cell_refinement 'CrysAlisPro 1.171.38.43f (Rigaku OD, 2015)'
_computing_data_collection 'CrysAlisPro 1.171.38.43f (Rigaku OD, 2015)'
_computing_data_reduction 'CrysAlisPro 1.171.38.43f (Rigaku OD, 2015)'
_computing_molecular_graphics 'Olex2 1.5-beta (Dolomanov et al., 2009)'
_computing_publication_material 'Olex2 1.5-beta (Dolomanov et al., 2009)'
_computing_structure_refinement 'SHELXL 2017/1 (Sheldrick, 2015)'
_computing_structure_solution 'SHELXT 2014/5 (Sheldrick, 2014)'
_diffrn_ambient_environment N~2~
_diffrn_ambient_temperature 169.99(10)
_diffrn_detector 'CCD plate'
_diffrn_detector_area_resol_mean 5.2684
_diffrn_detector_type AtlasS2
_diffrn_measured_fraction_theta_full 1.000
_diffrn_measured_fraction_theta_max 1.000
_diffrn_measurement_details
;
List of Runs (angles in degrees, time in seconds):

  # Type    Start    End  Width  t~exp~   \w     \q     \k     \f   Frames
#--------------------------------------------------------------------------
  1  \w      4.00  85.00   1.00    5.50    --   11.90  57.00  60.00   81
  2  \w    -51.00  70.00   1.00    5.50    --   11.90   0.00  30.00  121
;
_diffrn_measurement_device 'four-circle diffractometer'
_diffrn_measurement_device_type 'SuperNova, Dual, Cu at zero, AtlasS2'
_diffrn_measurement_method '\w scans'
_diffrn_orient_matrix_type 'CrysAlisPro convention (1999,Acta A55,543-557)'
_diffrn_orient_matrix_UB_11 -0.0444415000
_diffrn_orient_matrix_UB_12 -0.0041776000
_diffrn_orient_matrix_UB_13 -0.0289988000
_diffrn_orient_matrix_UB_21 -0.0230604000
_diffrn_orient_matrix_UB_22 0.0342933000
_diffrn_orient_matrix_UB_23 0.0250418000
_diffrn_orient_matrix_UB_31 0.0069678000
_diffrn_orient_matrix_UB_32 0.0836674000
_diffrn_orient_matrix_UB_33 -0.0118638000
_diffrn_radiation_monochromator mirror
_diffrn_radiation_probe x-ray
_diffrn_radiation_type 'Mo K\a'
_diffrn_radiation_wavelength 0.71073
_diffrn_reflns_av_R_equivalents 0.0242
_diffrn_reflns_av_unetI/netI 0.0329
_diffrn_reflns_Laue_measured_fraction_full 1.000
_diffrn_reflns_Laue_measured_fraction_max 1.000
_diffrn_reflns_limit_h_max 17
_diffrn_reflns_limit_h_min -17
_diffrn_reflns_limit_k_max 8
_diffrn_reflns_limit_k_min -9
_diffrn_reflns_limit_l_max 22
_diffrn_reflns_limit_l_min -16
_diffrn_reflns_number 9228
_diffrn_reflns_point_group_measured_fraction_full 1.000
_diffrn_reflns_point_group_measured_fraction_max 1.000
_diffrn_reflns_theta_full 24.999
_diffrn_reflns_theta_max 24.999
_diffrn_reflns_theta_min 2.303
_diffrn_source 'micro-focus sealed X-ray tube'
_diffrn_source_type 'SuperNova (Mo) X-ray Source'
_exptl_absorpt_coefficient_mu 0.070
_exptl_absorpt_correction_T_max 1.00000
_exptl_absorpt_correction_T_min 0.71554
_exptl_absorpt_correction_type multi-scan
_exptl_absorpt_process_details
;
CrysAlisPro 1.171.38.43f (Rigaku Oxford Diffraction, 2015)
Empirical absorption correction using spherical harmonics,
 implemented in SCALE3 ABSPACK scaling algorithm.
;
_exptl_crystal_colour red
_exptl_crystal_colour_primary red
_exptl_crystal_density_diffrn 1.236
_exptl_crystal_description block
_exptl_crystal_F_000 800
_exptl_crystal_size_max 0.14
_exptl_crystal_size_mid 0.12
_exptl_crystal_size_min 0.11
_refine_diff_density_max 0.131
_refine_diff_density_min -0.188
_refine_diff_density_rms 0.038
_refine_ls_extinction_method none
_refine_ls_goodness_of_fit_ref 1.034
_refine_ls_hydrogen_treatment constr
_refine_ls_matrix_type full
_refine_ls_number_parameters 271
_refine_ls_number_reflns 3606
_refine_ls_number_restraints 0
_refine_ls_restrained_S_all 1.034
_refine_ls_R_factor_all 0.0569
_refine_ls_R_factor_gt 0.0417
_refine_ls_shift/su_max 0.001
_refine_ls_shift/su_mean 0.000
_refine_ls_structure_factor_coef Fsqd
_refine_ls_weighting_details 'w=1/[\s^2^(Fo^2^)+(0.0429P)^2^+0.4092P] where P=(Fo^2^+2Fc^2^)/3'
_refine_ls_weighting_scheme calc
_refine_ls_wR_factor_gt 0.0947
_refine_ls_wR_factor_ref 0.1048
_reflns_Friedel_coverage 0.000
_reflns_number_gt 2849
_reflns_number_total 3606
_reflns_threshold_expression 'I > 2\s(I)'
_cod_data_source_file d2cc00681b2.cif
_cod_data_source_block yql
_cod_database_code 7129888
_shelx_shelxl_version_number 2017/1
_shelx_space_group_comment
;
The symmetry employed for this shelxl refinement is uniquely defined
by the following loop, which should always be used as a source of
symmetry information in preference to the above space-group names.
They are only intended as comments.
;
_olex2_refinement_description
;
1. Fixed Uiso
 At 1.2 times of:
  All C(H) groups
2.a Aromatic/amide H refined with riding coordinates:
 C2(H2), C3(H3), C4(H4), C5(H5), C6(H6), C9(H9), C10(H10), C11(H11), C12(H12),
 C13(H13), C20(H20), C21(H21), C22(H22), C23(H23), C24(H24), C26(H26), C27(H27),
  C28(H28), C29(H29), C30(H30)
;
_olex2_date_sample_data_collection 2022-01-01
_olex2_submission_special_instructions 'No special instructions were received'
_oxdiff_exptl_absorpt_empirical_details
;
Empirical correction (ABSPACK) includes:
- Absorption correction using spherical harmonics
- Frame scaling
;
_oxdiff_exptl_absorpt_empirical_full_max 1.833
_oxdiff_exptl_absorpt_empirical_full_min 0.786

loop_
_space_group_symop_operation_xyz
'x, y, z'
'-x, y+1/2, -z+1/2'
'-x, -y, -z'
'x, -y-1/2, z-1/2'

loop_
_atom_site_label
_atom_site_type_symbol
_atom_site_fract_x
_atom_site_fract_y
_atom_site_fract_z
_atom_site_U_iso_or_equiv
_atom_site_adp_type
_atom_site_occupancy
_atom_site_site_symmetry_order
_atom_site_calc_flag
_atom_site_refinement_flags_posn
_atom_site_refinement_flags_adp
_atom_site_refinement_flags_occupancy
_atom_site_disorder_assembly
_atom_site_disorder_group
C1 C 0.30500(10) 0.75820(17) 0.43871(8) 0.0238(3) Uani 1 1 d . . . . .
C2 C 0.29464(11) 0.66507(18) 0.49955(8) 0.0269(4) Uani 1 1 d . . . . .
H2 H 0.344877 0.598084 0.528213 0.032 Uiso 1 1 calc R U . . .
C3 C 0.21039(11) 0.67116(19) 0.51777(9) 0.0307(4) Uani 1 1 d . . . . .
H3 H 0.204527 0.608973 0.558683 0.037 Uiso 1 1 calc R U . . .
C4 C 0.13491(11) 0.76951(18) 0.47529(9) 0.0302(4) Uani 1 1 d . . . . .
H4 H 0.078575 0.774380 0.487865 0.036 Uiso 1 1 calc R U . . .
C5 C 0.14354(11) 0.86043(18) 0.41415(9) 0.0298(4) Uani 1 1 d . . . . .
H5 H 0.092665 0.925796 0.385283 0.036 Uiso 1 1 calc R U . . .
C6 C 0.22757(10) 0.85472(18) 0.39564(8) 0.0269(4) Uani 1 1 d . . . . .
H6 H 0.232532 0.915711 0.354136 0.032 Uiso 1 1 calc R U . . .
C7 C 0.39764(10) 0.76044(17) 0.42225(8) 0.0246(3) Uani 1 1 d . . . . .
C8 C 0.39991(10) 0.76998(17) 0.34338(8) 0.0240(3) Uani 1 1 d . . . . .
C9 C 0.47198(10) 0.85878(18) 0.32508(9) 0.0284(4) Uani 1 1 d . . . . .
H9 H 0.517158 0.919028 0.362504 0.034 Uiso 1 1 calc R U . . .
C10 C 0.47701(11) 0.85824(19) 0.25204(9) 0.0320(4) Uani 1 1 d . . . . .
H10 H 0.525249 0.918322 0.240671 0.038 Uiso 1 1 calc R U . . .
C11 C 0.41049(10) 0.76859(19) 0.19577(9) 0.0314(4) Uani 1 1 d . . . . .
H11 H 0.414793 0.766405 0.146930 0.038 Uiso 1 1 calc R U . . .
C12 C 0.33749(11) 0.68216(19) 0.21249(9) 0.0300(4) Uani 1 1 d . . . . .
H12 H 0.292096 0.623450 0.174618 0.036 Uiso 1 1 calc R U . . .
C13 C 0.33204(10) 0.68304(18) 0.28536(8) 0.0262(3) Uani 1 1 d . . . . .
H13 H 0.282639 0.625140 0.296038 0.031 Uiso 1 1 calc R U . . .
C14 C 0.47980(10) 0.75361(18) 0.48007(9) 0.0289(4) Uani 1 1 d . . . . .
C15 C 0.55521(10) 0.74676(19) 0.53463(9) 0.0287(4) Uani 1 1 d . . . . .
C16 C 0.63422(10) 0.74027(18) 0.59167(9) 0.0279(4) Uani 1 1 d . . . . .
C17 C 0.70950(10) 0.73610(17) 0.64647(8) 0.0263(3) Uani 1 1 d . . . . .
C18 C 0.79089(10) 0.73390(16) 0.70536(8) 0.0230(3) Uani 1 1 d . . . . .
C19 C 0.88364(10) 0.72461(17) 0.68973(8) 0.0225(3) Uani 1 1 d . . . . .
C20 C 0.96578(10) 0.80302(18) 0.73728(8) 0.0251(3) Uani 1 1 d . . . . .
H20 H 0.962740 0.861585 0.779950 0.030 Uiso 1 1 calc R U . . .
C21 C 1.05122(11) 0.79407(19) 0.72129(9) 0.0300(4) Uani 1 1 d . . . . .
H21 H 1.105326 0.845260 0.753795 0.036 Uiso 1 1 calc R U . . .
C22 C 1.05730(11) 0.7101(2) 0.65774(9) 0.0355(4) Uani 1 1 d . . . . .
H22 H 1.114956 0.705235 0.647164 0.043 Uiso 1 1 calc R U . . .
C23 C 0.97662(12) 0.6334(2) 0.60993(9) 0.0352(4) Uani 1 1 d . . . . .
H23 H 0.980055 0.577217 0.566820 0.042 Uiso 1 1 calc R U . . .
C24 C 0.89094(11) 0.63957(18) 0.62572(8) 0.0285(4) Uani 1 1 d . . . . .
H24 H 0.837463 0.586417 0.593323 0.034 Uiso 1 1 calc R U . . .
C25 C 0.78543(10) 0.73797(16) 0.78345(8) 0.0226(3) Uani 1 1 d . . . . .
C26 C 0.85585(10) 0.66181(18) 0.84373(8) 0.0261(3) Uani 1 1 d . . . . .
H26 H 0.910026 0.615958 0.835538 0.031 Uiso 1 1 calc R U . . .
C27 C 0.84562(11) 0.65418(19) 0.91494(9) 0.0318(4) Uani 1 1 d . . . . .
H27 H 0.892817 0.603112 0.954258 0.038 Uiso 1 1 calc R U . . .
C28 C 0.76546(12) 0.7222(2) 0.92828(9) 0.0367(4) Uani 1 1 d . . . . .
H28 H 0.758012 0.714872 0.976058 0.044 Uiso 1 1 calc R U . . .
C29 C 0.69675(12) 0.8008(2) 0.86982(9) 0.0363(4) Uani 1 1 d . . . . .
H29 H 0.643458 0.848694 0.878694 0.044 Uiso 1 1 calc R U . . .
C30 C 0.70632(10) 0.80919(19) 0.79853(9) 0.0303(4) Uani 1 1 d . . . . .
H30 H 0.659459 0.862980 0.759899 0.036 Uiso 1 1 calc R U . . .

loop_
_atom_site_aniso_label
_atom_site_aniso_U_11
_atom_site_aniso_U_22
_atom_site_aniso_U_33
_atom_site_aniso_U_23
_atom_site_aniso_U_13
_atom_site_aniso_U_12
C1 0.0229(8) 0.0235(7) 0.0204(8) -0.0034(6) -0.0001(6) -0.0025(6)
C2 0.0286(8) 0.0281(8) 0.0195(8) -0.0007(6) 0.0006(6) 0.0037(6)
C3 0.0404(10) 0.0299(8) 0.0230(8) -0.0006(7) 0.0115(7) 0.0003(7)
C4 0.0300(9) 0.0305(8) 0.0318(9) -0.0058(7) 0.0119(7) 0.0000(7)
C5 0.0235(8) 0.0299(8) 0.0317(9) 0.0005(7) 0.0020(7) 0.0028(7)
C6 0.0260(8) 0.0262(8) 0.0247(8) 0.0036(6) 0.0022(7) -0.0011(6)
C7 0.0217(8) 0.0237(7) 0.0233(8) -0.0009(6) -0.0006(6) -0.0012(6)
C8 0.0180(7) 0.0237(7) 0.0255(8) 0.0027(6) -0.0002(6) 0.0030(6)
C9 0.0209(8) 0.0301(8) 0.0294(9) -0.0002(7) 0.0007(7) -0.0019(6)
C10 0.0253(9) 0.0325(8) 0.0380(10) 0.0073(7) 0.0094(7) -0.0003(7)
C11 0.0321(9) 0.0342(9) 0.0266(9) 0.0053(7) 0.0069(7) 0.0067(7)
C12 0.0260(8) 0.0314(8) 0.0260(9) -0.0010(7) -0.0015(7) 0.0015(7)
C13 0.0205(8) 0.0264(7) 0.0275(9) 0.0016(6) 0.0012(7) -0.0009(6)
C14 0.0245(8) 0.0335(8) 0.0255(9) 0.0006(7) 0.0031(7) -0.0002(7)
C15 0.0218(8) 0.0359(8) 0.0249(9) 0.0016(7) 0.0019(7) -0.0004(7)
C16 0.0236(8) 0.0324(8) 0.0242(8) 0.0006(6) 0.0021(7) -0.0019(7)
C17 0.0251(8) 0.0262(8) 0.0245(8) 0.0016(6) 0.0033(7) -0.0020(6)
C18 0.0218(8) 0.0184(7) 0.0234(8) 0.0012(6) -0.0010(6) -0.0018(6)
C19 0.0224(8) 0.0214(7) 0.0192(8) 0.0051(6) -0.0001(6) -0.0014(6)
C20 0.0247(8) 0.0259(7) 0.0216(8) 0.0016(6) 0.0024(6) -0.0032(6)
C21 0.0247(8) 0.0336(8) 0.0273(9) 0.0051(7) 0.0013(7) -0.0079(7)
C22 0.0295(9) 0.0436(9) 0.0358(10) 0.0057(8) 0.0135(8) -0.0033(8)
C23 0.0411(10) 0.0415(9) 0.0253(9) -0.0022(7) 0.0137(8) -0.0050(8)
C24 0.0289(9) 0.0315(8) 0.0210(8) 0.0001(6) 0.0015(7) -0.0066(7)
C25 0.0209(8) 0.0186(7) 0.0242(8) -0.0015(6) 0.0011(6) -0.0031(6)
C26 0.0225(8) 0.0263(7) 0.0262(9) 0.0006(6) 0.0027(7) -0.0002(6)
C27 0.0323(9) 0.0341(9) 0.0238(9) 0.0009(7) 0.0010(7) -0.0043(7)
C28 0.0422(10) 0.0422(9) 0.0264(9) -0.0100(7) 0.0118(8) -0.0111(8)
C29 0.0290(9) 0.0421(9) 0.0380(10) -0.0150(8) 0.0110(8) -0.0034(8)
C30 0.0235(8) 0.0305(8) 0.0320(9) -0.0065(7) 0.0015(7) 0.0003(7)

loop_
_atom_type_symbol
_atom_type_description
_atom_type_scat_dispersion_real
_atom_type_scat_dispersion_imag
_atom_type_scat_source
C C 0.0033 0.0016 'International Tables Vol C Tables 4.2.6.8 and 6.1.1.4'
H H 0.0000 0.0000 'International Tables Vol C Tables 4.2.6.8 and 6.1.1.4'

loop_
_geom_angle_atom_site_label_1
_geom_angle_atom_site_label_2
_geom_angle_atom_site_label_3
_geom_angle
_geom_angle_site_symmetry_1
_geom_angle_site_symmetry_3
_geom_angle_publ_flag
C2 C1 C6 118.34(14) . . ?
C2 C1 C7 120.67(13) . . ?
C6 C1 C7 120.94(13) . . ?
C1 C2 H2 119.6 . . ?
C3 C2 C1 120.76(14) . . ?
C3 C2 H2 119.6 . . ?
C2 C3 H3 119.9 . . ?
C4 C3 C2 120.18(14) . . ?
C4 C3 H3 119.9 . . ?
C3 C4 H4 120.1 . . ?
C5 C4 C3 119.75(15) . . ?
C5 C4 H4 120.1 . . ?
C4 C5 H5 119.8 . . ?
C4 C5 C6 120.31(14) . . ?
C6 C5 H5 119.8 . . ?
C1 C6 H6 119.7 . . ?
C5 C6 C1 120.64(14) . . ?
C5 C6 H6 119.7 . . ?
C8 C7 C1 120.49(12) . . ?
C14 C7 C1 119.33(13) . . ?
C14 C7 C8 120.19(13) . . ?
C9 C8 C7 121.21(13) . . ?
C9 C8 C13 118.08(14) . . ?
C13 C8 C7 120.64(13) . . ?
C8 C9 H9 119.6 . . ?
C10 C9 C8 120.85(14) . . ?
C10 C9 H9 119.6 . . ?
C9 C10 H10 119.9 . . ?
C9 C10 C11 120.25(14) . . ?
C11 C10 H10 119.9 . . ?
C10 C11 H11 120.1 . . ?
C10 C11 C12 119.77(15) . . ?
C12 C11 H11 120.1 . . ?
C11 C12 H12 119.9 . . ?
C13 C12 C11 120.10(14) . . ?
C13 C12 H12 119.9 . . ?
C8 C13 H13 119.5 . . ?
C12 C13 C8 120.92(14) . . ?
C12 C13 H13 119.5 . . ?
C15 C14 C7 178.91(17) . . ?
C14 C15 C16 179.76(19) . . ?
C17 C16 C15 179.20(17) . . ?
C16 C17 C18 179.20(16) . . ?
C17 C18 C19 118.84(13) . . ?
C17 C18 C25 119.45(13) . . ?
C25 C18 C19 121.70(12) . . ?
C20 C19 C18 121.53(13) . . ?
C24 C19 C18 120.52(13) . . ?
C24 C19 C20 117.94(14) . . ?
C19 C20 H20 119.7 . . ?
C21 C20 C19 120.57(14) . . ?
C21 C20 H20 119.7 . . ?
C20 C21 H21 119.6 . . ?
C22 C21 C20 120.86(14) . . ?
C22 C21 H21 119.6 . . ?
C21 C22 H22 120.4 . . ?
C21 C22 C23 119.21(15) . . ?
C23 C22 H22 120.4 . . ?
C22 C23 H23 119.7 . . ?
C24 C23 C22 120.55(15) . . ?
C24 C23 H23 119.7 . . ?
C19 C24 H24 119.6 . . ?
C23 C24 C19 120.86(14) . . ?
C23 C24 H24 119.6 . . ?
C26 C25 C18 121.59(13) . . ?
C30 C25 C18 120.48(13) . . ?
C30 C25 C26 117.82(14) . . ?
C25 C26 H26 119.6 . . ?
C27 C26 C25 120.80(14) . . ?
C27 C26 H26 119.6 . . ?
C26 C27 H27 119.8 . . ?
C26 C27 C28 120.43(14) . . ?
C28 C27 H27 119.8 . . ?
C27 C28 H28 120.4 . . ?
C29 C28 C27 119.27(15) . . ?
C29 C28 H28 120.4 . . ?
C28 C29 H29 119.6 . . ?
C30 C29 C28 120.73(15) . . ?
C30 C29 H29 119.6 . . ?
C25 C30 H30 119.5 . . ?
C29 C30 C25 120.92(14) . . ?
C29 C30 H30 119.5 . . ?

loop_
_geom_bond_atom_site_label_1
_geom_bond_atom_site_label_2
_geom_bond_distance
_geom_bond_site_symmetry_2
_geom_bond_publ_flag
C1 C2 1.394(2) . ?
C1 C6 1.3975(19) . ?
C1 C7 1.488(2) . ?
C2 H2 0.9300 . ?
C2 C3 1.385(2) . ?
C3 H3 0.9300 . ?
C3 C4 1.384(2) . ?
C4 H4 0.9300 . ?
C4 C5 1.381(2) . ?
C5 H5 0.9300 . ?
C5 C6 1.384(2) . ?
C6 H6 0.9300 . ?
C7 C8 1.479(2) . ?
C7 C14 1.3494(19) . ?
C8 C9 1.397(2) . ?
C8 C13 1.401(2) . ?
C9 H9 0.9300 . ?
C9 C10 1.383(2) . ?
C10 H10 0.9300 . ?
C10 C11 1.385(2) . ?
C11 H11 0.9300 . ?
C11 C12 1.386(2) . ?
C12 H12 0.9300 . ?
C12 C13 1.382(2) . ?
C13 H13 0.9300 . ?
C14 C15 1.254(2) . ?
C15 C16 1.312(2) . ?
C16 C17 1.2539(19) . ?
C17 C18 1.3517(19) . ?
C18 C19 1.484(2) . ?
C18 C25 1.479(2) . ?
C19 C20 1.4016(19) . ?
C19 C24 1.397(2) . ?
C20 H20 0.9300 . ?
C20 C21 1.382(2) . ?
C21 H21 0.9300 . ?
C21 C22 1.380(2) . ?
C22 H22 0.9300 . ?
C22 C23 1.383(2) . ?
C23 H23 0.9300 . ?
C23 C24 1.382(2) . ?
C24 H24 0.9300 . ?
C25 C26 1.4044(19) . ?
C25 C30 1.397(2) . ?
C26 H26 0.9300 . ?
C26 C27 1.380(2) . ?
C27 H27 0.9300 . ?
C27 C28 1.386(2) . ?
C28 H28 0.9300 . ?
C28 C29 1.382(2) . ?
C29 H29 0.9300 . ?
C29 C30 1.377(2) . ?
C30 H30 0.9300 . ?

loop_
_geom_torsion_atom_site_label_1
_geom_torsion_atom_site_label_2
_geom_torsion_atom_site_label_3
_geom_torsion_atom_site_label_4
_geom_torsion
_geom_torsion_site_symmetry_1
_geom_torsion_site_symmetry_2
_geom_torsion_site_symmetry_3
_geom_torsion_site_symmetry_4
_geom_torsion_publ_flag
C1 C2 C3 C4 0.4(2) . . . . ?
C1 C7 C8 C9 145.49(13) . . . . ?
C1 C7 C8 C13 -37.55(19) . . . . ?
C2 C1 C6 C5 1.4(2) . . . . ?
C2 C1 C7 C8 145.92(13) . . . . ?
C2 C1 C7 C14 -34.1(2) . . . . ?
C2 C3 C4 C5 0.6(2) . . . . ?
C3 C4 C5 C6 -0.6(2) . . . . ?
C4 C5 C6 C1 -0.5(2) . . . . ?
C6 C1 C2 C3 -1.4(2) . . . . ?
C6 C1 C7 C8 -36.75(19) . . . . ?
C6 C1 C7 C14 143.28(14) . . . . ?
C7 C1 C2 C3 176.00(13) . . . . ?
C7 C1 C6 C5 -175.95(13) . . . . ?
C7 C8 C9 C10 175.93(13) . . . . ?
C7 C8 C13 C12 -175.67(13) . . . . ?
C8 C9 C10 C11 -0.3(2) . . . . ?
C9 C8 C13 C12 1.4(2) . . . . ?
C9 C10 C11 C12 1.4(2) . . . . ?
C10 C11 C12 C13 -1.1(2) . . . . ?
C11 C12 C13 C8 -0.3(2) . . . . ?
C13 C8 C9 C10 -1.1(2) . . . . ?
C14 C7 C8 C9 -34.5(2) . . . . ?
C14 C7 C8 C13 142.43(14) . . . . ?
C17 C18 C19 C20 147.63(14) . . . . ?
C17 C18 C19 C24 -31.02(19) . . . . ?
C17 C18 C25 C26 150.68(14) . . . . ?
C17 C18 C25 C30 -25.30(19) . . . . ?
C18 C19 C20 C21 -179.42(13) . . . . ?
C18 C19 C24 C23 178.64(13) . . . . ?
C18 C25 C26 C27 -174.48(13) . . . . ?
C18 C25 C30 C29 174.49(13) . . . . ?
C19 C18 C25 C26 -28.32(19) . . . . ?
C19 C18 C25 C30 155.70(13) . . . . ?
C19 C20 C21 C22 1.0(2) . . . . ?
C20 C19 C24 C23 -0.1(2) . . . . ?
C20 C21 C22 C23 -0.4(2) . . . . ?
C21 C22 C23 C24 -0.4(2) . . . . ?
C22 C23 C24 C19 0.6(2) . . . . ?
C24 C19 C20 C21 -0.7(2) . . . . ?
C25 C18 C19 C20 -33.36(19) . . . . ?
C25 C18 C19 C24 147.98(13) . . . . ?
C25 C26 C27 C28 -0.1(2) . . . . ?
C26 C25 C30 C29 -1.6(2) . . . . ?
C26 C27 C28 C29 -1.3(2) . . . . ?
C27 C28 C29 C30 1.3(2) . . . . ?
C28 C29 C30 C25 0.2(2) . . . . ?
C30 C25 C26 C27 1.6(2) . . . . ?
